data_1576326
loop_
_publ_author_name
'Frateloreto, Federico'
'Capocasa, Giorgio'
'De Angelis, Martina'
'Sandri, Greta'
'Lanzalunga, Osvaldo'
'Massera, Chiara'
'Di Stefano, Stefano'

_publ_section_title
;
 The Dynamic Chemistry of the Boron-Nitrogen Bond
;
_journal_name_full 'Chemical Science'
_journal_paper_doi 10.1039/D5SC07665J
_journal_year 2025
_chemical_formula_moiety 'C12 H10 B O3, C7 H14 N, H2 O '
_chemical_formula_sum 'C19 H26 B N O4'
_chemical_formula_weight 343.22
_space_group_crystal_system monoclinic
_space_group_IT_number 15
_space_group_name_Hall '-C 2yc'
_space_group_name_H-M_alt 'C 1 2/c 1'
_atom_sites_solution_hydrogens mixed
_audit_creation_method SHELXL-2019/3
_audit_update_record
;
2025-09-29 deposited with the CCDC.	2025-11-27 downloaded from the CCDC.
;
_cell_angle_alpha 90
_cell_angle_beta 103.2720(10)
_cell_angle_gamma 90
_cell_formula_units_Z 8
_cell_length_a 17.1915(6)
_cell_length_b 16.7124(6)
_cell_length_c 12.9115(4)
_cell_measurement_reflns_used 4366
_cell_measurement_temperature 199(2)
_cell_measurement_theta_max 74.475
_cell_measurement_theta_min 3.738
_cell_volume 3610.5(2)
_computing_cell_refinement 'SAINT V8.38A (2016)'
_computing_data_collection 'Apex III (2016)'
_computing_data_reduction 'SAINT V8.38A (2016)'
_computing_molecular_graphics
;
 Mercury CSD 2023.3.1 (Macrae et al., 2006)
;
_computing_publication_material 'SHELXL and WINGX (Farrugia, J. App. Cryst.2012, 45, 849-854'
_computing_structure_refinement 'SHELXL-2019/2 (Sheldrick, 2019)'
_computing_structure_solution 'SHELXT 2018/2 (Sheldrick, 2018)'
_diffrn_ambient_temperature 199(2)
_diffrn_measured_fraction_theta_full 0.999
_diffrn_measured_fraction_theta_max 0.996
_diffrn_measurement_device_type 'Bruker D8 Venture PhotonII'
_diffrn_measurement_method 'phi & omega scan'
_diffrn_radiation_monochromator graphite
_diffrn_radiation_type CuK\a
_diffrn_radiation_wavelength 1.54178
_diffrn_reflns_av_R_equivalents 0.0441
_diffrn_reflns_av_unetI/netI 0.0341
_diffrn_reflns_Laue_measured_fraction_full 0.999
_diffrn_reflns_Laue_measured_fraction_max 0.996
_diffrn_reflns_limit_h_max 21
_diffrn_reflns_limit_h_min -21
_diffrn_reflns_limit_k_max 14
_diffrn_reflns_limit_k_min -20
_diffrn_reflns_limit_l_max 16
_diffrn_reflns_limit_l_min -16
_diffrn_reflns_number 20046
_diffrn_reflns_point_group_measured_fraction_full 0.999
_diffrn_reflns_point_group_measured_fraction_max 0.996
_diffrn_reflns_theta_full 67.679
_diffrn_reflns_theta_max 74.475
_diffrn_reflns_theta_min 3.738
_diffrn_source 'fine-focus sealed tube'
_exptl_absorpt_coefficient_mu 0.699
_exptl_absorpt_correction_T_max 0.7538
_exptl_absorpt_correction_T_min 0.5864
_exptl_absorpt_correction_type multi-scan
_exptl_absorpt_process_details
;

 SADABS 2016/2: Krause, L., Herbst-Irmer, R., Sheldrick G.M. & Stalke D.,
 J. Appl. Cryst. 48 (2015) 3-10

;
_exptl_crystal_colour colourless
_exptl_crystal_density_diffrn 1.263
_exptl_crystal_density_method 'not measured'
_exptl_crystal_description prismatic
_exptl_crystal_F_000 1472
_exptl_crystal_recrystallization_method 'Re-crystallisation from solvent: hexane and methanol'
_exptl_crystal_size_max 0.15
_exptl_crystal_size_mid 0.14
_exptl_crystal_size_min 0.10
_refine_diff_density_max 0.445
_refine_diff_density_min -0.383
_refine_diff_density_rms 0.045
_refine_ls_extinction_method none
_refine_ls_goodness_of_fit_ref 1.046
_refine_ls_hydrogen_treatment mixed
_refine_ls_matrix_type full
_refine_ls_number_parameters 258
_refine_ls_number_reflns 3678
_refine_ls_number_restraints 8
_refine_ls_restrained_S_all 1.049
_refine_ls_R_factor_all 0.0541
_refine_ls_R_factor_gt 0.0505
_refine_ls_shift/su_max 0.000
_refine_ls_shift/su_mean 0.000
_refine_ls_structure_factor_coef Fsqd
_refine_ls_weighting_details 'w=1/[\s^2^(Fo^2^)+(0.0697P)^2^+2.5248P] where P=(Fo^2^+2Fc^2^)/3'
_refine_ls_weighting_scheme calc
_refine_ls_wR_factor_gt 0.1348
_refine_ls_wR_factor_ref 0.1390
_reflns_Friedel_coverage 0.000
_reflns_number_gt 3334
_reflns_number_total 3678
_reflns_threshold_expression 'I > 2\s(I)'
_cod_data_source_file d5sc07665j2.cif
_cod_data_source_block 19
_cod_original_sg_symbol_H-M 'C 2/c'
_cod_database_code 1576326
_shelx_shelxl_version_number 2019/3
_shelx_space_group_comment
;
The symmetry employed for this shelxl refinement is uniquely defined
by the following loop, which should always be used as a source of
symmetry information in preference to the above space-group names.
They are only intended as comments.
;

loop_
_space_group_symop_operation_xyz
'x, y, z'
'-x, y, -z+1/2'
'x+1/2, y+1/2, z'
'-x+1/2, y+1/2, -z+1/2'
'-x, -y, -z'
'x, -y, z-1/2'
'-x+1/2, -y+1/2, -z'
'x+1/2, -y+1/2, z-1/2'

loop_
_atom_site_label
_atom_site_type_symbol
_atom_site_fract_x
_atom_site_fract_y
_atom_site_fract_z
_atom_site_U_iso_or_equiv
_atom_site_adp_type
_atom_site_occupancy
_atom_site_site_symmetry_order
_atom_site_calc_flag
_atom_site_refinement_flags_posn
_atom_site_refinement_flags_adp
_atom_site_refinement_flags_occupancy
_atom_site_disorder_assembly
_atom_site_disorder_group
O1W O 0.43515(7) 0.46594(10) 0.62505(10) 0.0609(4) Uani 1 1 d G . . . .
H1WA H 0.403669 0.496651 0.579426 0.091 Uiso 1 1 d G U . . .
H1WB H 0.421485 0.474605 0.684907 0.091 Uiso 1 1 d G U . . .
B1 B 0.34224(9) 0.57510(10) 0.36683(12) 0.0346(3) Uani 1 1 d . . . . .
O1 O 0.26256(6) 0.56270(6) 0.28939(7) 0.0383(3) Uani 1 1 d . . . . .
O2 O 0.32576(6) 0.54483(7) 0.47145(7) 0.0389(3) Uani 1 1 d . . . . .
O3 O 0.39950(7) 0.52277(6) 0.33285(9) 0.0406(3) Uani 1 1 d . . . . .
N1 N 0.37387(8) 0.36444(8) 0.35864(11) 0.0437(3) Uani 1 1 d D . . . .
C1 C 0.21024(8) 0.53475(8) 0.34444(10) 0.0328(3) Uani 1 1 d . . . . .
C2 C 0.13058(9) 0.51735(9) 0.30671(12) 0.0414(3) Uani 1 1 d . . . . .
H2 H 0.105049 0.526025 0.234150 0.050 Uiso 1 1 calc R U . . .
C3 C 0.08824(10) 0.48653(10) 0.37816(14) 0.0475(4) Uani 1 1 d . . . . .
H3 H 0.033158 0.474037 0.353764 0.057 Uiso 1 1 calc R U . . .
C4 C 0.12525(10) 0.47397(10) 0.48361(13) 0.0455(4) Uani 1 1 d . . . . .
H4 H 0.095269 0.452585 0.530463 0.055 Uiso 1 1 calc R U . . .
C5 C 0.20620(9) 0.49217(9) 0.52284(11) 0.0391(3) Uani 1 1 d . . . . .
H5 H 0.231729 0.483490 0.595401 0.047 Uiso 1 1 calc R U . . .
C6 C 0.24738(8) 0.52314(8) 0.45216(11) 0.0329(3) Uani 1 1 d . . . . .
C7 C 0.36552(8) 0.66851(9) 0.37374(11) 0.0344(3) Uani 1 1 d . . . . .
C8 C 0.34589(9) 0.71836(9) 0.45060(12) 0.0407(3) Uani 1 1 d . . . . .
H8 H 0.325088 0.695246 0.505823 0.049 Uiso 1 1 calc R U . . .
C9 C 0.35585(10) 0.80085(10) 0.44877(14) 0.0484(4) Uani 1 1 d . . . . .
H9 H 0.342372 0.833165 0.502604 0.058 Uiso 1 1 calc R U . . .
C10 C 0.38527(10) 0.83580(10) 0.36891(15) 0.0507(4) Uani 1 1 d . . . . .
H10 H 0.391347 0.892239 0.366806 0.061 Uiso 1 1 calc R U . . .
C11 C 0.40577(12) 0.78837(11) 0.29228(17) 0.0577(5) Uani 1 1 d . . . . .
H11 H 0.426311 0.812087 0.237225 0.069 Uiso 1 1 calc R U . . .
C12 C 0.39651(11) 0.70578(10) 0.29516(14) 0.0482(4) Uani 1 1 d . . . . .
H12 H 0.411692 0.673844 0.242193 0.058 Uiso 1 1 calc R U . . .
C13 C 0.36642(10) 0.21361(9) 0.34881(13) 0.0441(4) Uani 1 1 d D . . . .
H13 H 0.363874 0.153882 0.344732 0.053 Uiso 1 1 calc R U . A 2
C14 C 0.44978(13) 0.24014(14) 0.4058(2) 0.0611(6) Uani 0.878(3) 1 d . . P B 2
H14A H 0.489111 0.222218 0.365475 0.073 Uiso 0.878(3) 1 calc R U P B 2
H14B H 0.464202 0.215738 0.477563 0.073 Uiso 0.878(3) 1 calc R U P B 2
C15 C 0.45177(12) 0.33088(13) 0.41536(19) 0.0574(6) Uani 0.878(3) 1 d . . P B 2
H15A H 0.462910 0.346447 0.491327 0.069 Uiso 0.878(3) 1 calc R U P B 2
H15B H 0.494939 0.352602 0.384300 0.069 Uiso 0.878(3) 1 calc R U P B 2
C16 C 0.30665(14) 0.24435(12) 0.40727(19) 0.0554(6) Uani 0.878(3) 1 d . . P B 2
H16A H 0.319119 0.223113 0.480818 0.066 Uiso 0.878(3) 1 calc R U P B 2
H16B H 0.252432 0.225980 0.371267 0.066 Uiso 0.878(3) 1 calc R U P B 2
C17 C 0.30901(14) 0.33607(12) 0.4100(2) 0.0572(6) Uani 0.878(3) 1 d . . P B 2
H17A H 0.256860 0.357880 0.371335 0.069 Uiso 0.878(3) 1 calc R U P B 2
H17B H 0.319525 0.355054 0.484528 0.069 Uiso 0.878(3) 1 calc R U P B 2
C18 C 0.34826(14) 0.24938(12) 0.23628(15) 0.0538(5) Uani 0.878(3) 1 d . . P B 2
H18A H 0.387067 0.228866 0.196714 0.065 Uiso 0.878(3) 1 calc R U P B 2
H18B H 0.293958 0.233399 0.197339 0.065 Uiso 0.878(3) 1 calc R U P B 2
C19 C 0.35374(15) 0.33995(12) 0.24375(16) 0.0564(5) Uani 0.878(3) 1 d . . P B 2
H19A H 0.395530 0.359378 0.208427 0.068 Uiso 0.878(3) 1 calc R U P B 2
H19B H 0.302102 0.363999 0.207171 0.068 Uiso 0.878(3) 1 calc R U P B 2
C14A C 0.292624 0.243237 0.305387 0.106(4) Uani 0.122(3) 1 d D . P B 1
H14C H 0.254478 0.223376 0.346403 0.127 Uiso 0.122(3) 1 calc R U P B 1
H14D H 0.274846 0.223321 0.231515 0.127 Uiso 0.122(3) 1 calc R U P B 1
C15A C 0.2911(8) 0.3395(9) 0.304(2) 0.106(4) Uani 0.122(3) 1 d D . P B 1
H15C H 0.276870 0.359960 0.230533 0.127 Uiso 0.122(3) 1 calc R U P B 1
H15D H 0.251825 0.359939 0.343264 0.127 Uiso 0.122(3) 1 calc R U P B 1
C16A C 0.3925(18) 0.2441(11) 0.4675(10) 0.106(4) Uani 0.122(3) 1 d D . P B 1
H16C H 0.356267 0.221318 0.509320 0.127 Uiso 0.122(3) 1 calc R U P B 1
H16D H 0.447352 0.225113 0.499329 0.127 Uiso 0.122(3) 1 calc R U P B 1
C17A C 0.3903(18) 0.3384(11) 0.4735(9) 0.106(4) Uani 0.122(3) 1 d D . P B 1
H17C H 0.347321 0.356561 0.507526 0.127 Uiso 0.122(3) 1 calc R U P B 1
H17D H 0.442014 0.359792 0.514012 0.127 Uiso 0.122(3) 1 calc R U P B 1
C18A C 0.4321(13) 0.2392(11) 0.294(2) 0.106(4) Uani 0.122(3) 1 d D . P B 1
H18C H 0.422410 0.216626 0.221007 0.127 Uiso 0.122(3) 1 calc R U P B 1
H18D H 0.485080 0.220962 0.334640 0.127 Uiso 0.122(3) 1 calc R U P B 1
C19A C 0.4279(9) 0.3320(11) 0.290050 0.106(4) Uani 0.122(3) 1 d D . P B 1
H19C H 0.482287 0.354204 0.315372 0.127 Uiso 0.122(3) 1 calc R U P B 1
H19D H 0.407339 0.349579 0.215563 0.127 Uiso 0.122(3) 1 calc R U P B 1
H3O H 0.4507(14) 0.5343(13) 0.3572(17) 0.059(6) Uiso 1 1 d . . . . .
H1A H 0.3781(13) 0.4190(15) 0.3599(18) 0.069(6) Uiso 1 1 d . . . . .

loop_
_atom_site_aniso_label
_atom_site_aniso_U_11
_atom_site_aniso_U_22
_atom_site_aniso_U_33
_atom_site_aniso_U_23
_atom_site_aniso_U_13
_atom_site_aniso_U_12
O1W 0.0442(6) 0.0981(10) 0.0413(6) 0.0200(6) 0.0116(5) 0.0188(6)
B1 0.0347(8) 0.0411(8) 0.0277(7) 0.0013(6) 0.0063(6) -0.0012(6)
O1 0.0376(5) 0.0510(6) 0.0257(5) 0.0027(4) 0.0061(4) -0.0085(4)
O2 0.0360(5) 0.0512(6) 0.0281(5) 0.0063(4) 0.0042(4) -0.0016(4)
O3 0.0397(6) 0.0391(6) 0.0450(6) -0.0042(4) 0.0136(5) -0.0022(4)
N1 0.0442(7) 0.0364(7) 0.0505(8) -0.0033(5) 0.0110(6) -0.0052(5)
C1 0.0375(7) 0.0332(7) 0.0287(6) 0.0011(5) 0.0094(5) -0.0006(5)
C2 0.0401(8) 0.0468(8) 0.0350(7) 0.0033(6) 0.0040(6) -0.0047(6)
C3 0.0377(8) 0.0543(9) 0.0513(9) 0.0035(7) 0.0121(7) -0.0060(7)
C4 0.0483(9) 0.0468(9) 0.0469(9) 0.0060(7) 0.0221(7) -0.0009(7)
C5 0.0488(8) 0.0400(7) 0.0310(7) 0.0045(6) 0.0145(6) 0.0052(6)
C6 0.0355(7) 0.0326(6) 0.0308(7) 0.0002(5) 0.0081(5) 0.0034(5)
C7 0.0288(6) 0.0416(7) 0.0314(6) 0.0012(5) 0.0038(5) 0.0021(5)
C8 0.0407(8) 0.0463(8) 0.0342(7) -0.0026(6) 0.0067(6) -0.0003(6)
C9 0.0498(9) 0.0458(9) 0.0477(9) -0.0084(7) 0.0074(7) 0.0036(7)
C10 0.0502(9) 0.0376(8) 0.0630(10) 0.0000(7) 0.0104(8) -0.0006(7)
C11 0.0678(12) 0.0479(10) 0.0651(11) 0.0068(8) 0.0309(9) -0.0053(8)
C12 0.0572(10) 0.0437(9) 0.0499(9) -0.0010(7) 0.0252(8) 0.0004(7)
C13 0.0496(9) 0.0361(8) 0.0456(8) -0.0019(6) 0.0087(7) 0.0031(6)
C14 0.0462(11) 0.0637(13) 0.0650(13) -0.0009(10) -0.0044(9) 0.0130(9)
C15 0.0387(10) 0.0613(13) 0.0644(13) -0.0067(10) -0.0039(9) -0.0067(9)
C16 0.0640(13) 0.0420(10) 0.0705(14) -0.0023(9) 0.0369(11) -0.0065(9)
C17 0.0574(12) 0.0434(10) 0.0815(15) -0.0082(10) 0.0381(11) -0.0021(8)
C18 0.0713(13) 0.0512(11) 0.0363(9) -0.0050(8) 0.0070(9) -0.0104(9)
C19 0.0724(14) 0.0515(11) 0.0410(10) 0.0063(8) 0.0042(9) -0.0094(10)
C14A 0.119(9) 0.064(6) 0.127(10) -0.007(5) 0.012(7) -0.002(5)
C15A 0.119(9) 0.064(6) 0.127(10) -0.007(5) 0.012(7) -0.002(5)
C16A 0.119(9) 0.064(6) 0.127(10) -0.007(5) 0.012(7) -0.002(5)
C17A 0.119(9) 0.064(6) 0.127(10) -0.007(5) 0.012(7) -0.002(5)
C18A 0.119(9) 0.064(6) 0.127(10) -0.007(5) 0.012(7) -0.002(5)
C19A 0.119(9) 0.064(6) 0.127(10) -0.007(5) 0.012(7) -0.002(5)

loop_
_atom_type_symbol
_atom_type_description
_atom_type_scat_dispersion_real
_atom_type_scat_dispersion_imag
_atom_type_scat_source
C C 0.0181 0.0091 'International Tables Vol C Tables 4.2.6.8 and 6.1.1.4'
H H 0.0000 0.0000 'International Tables Vol C Tables 4.2.6.8 and 6.1.1.4'
B B 0.0090 0.0039 'International Tables Vol C Tables 4.2.6.8 and 6.1.1.4'
O O 0.0492 0.0322 'International Tables Vol C Tables 4.2.6.8 and 6.1.1.4'
N N 0.0311 0.0180 'International Tables Vol C Tables 4.2.6.8 and 6.1.1.4'

loop_
_geom_angle_atom_site_label_1
_geom_angle_atom_site_label_2
_geom_angle_atom_site_label_3
_geom_angle
_geom_angle_site_symmetry_1
_geom_angle_site_symmetry_3
_geom_angle_publ_flag
H1WA O1W H1WB 104.5 . . ?
O3 B1 O1 106.88(11) . . ?
O3 B1 O2 110.02(12) . . ?
O1 B1 O2 102.43(10) . . ?
O3 B1 C7 114.97(12) . . ?
O1 B1 C7 110.21(11) . . ?
O2 B1 C7 111.49(11) . . ?
C1 O1 B1 108.10(10) . . ?
C6 O2 B1 107.62(10) . . ?
B1 O3 H3O 116.6(14) . . ?
C15 N1 C17 109.97(16) . . ?
C15 N1 C19 111.26(16) . . ?
C17 N1 C19 108.94(15) . . ?
C15A N1 C17A 108.8(16) . . ?
C15A N1 C19A 105.7(13) . . ?
C17A N1 C19A 117.9(11) . . ?
C15 N1 H1A 108.0(14) . . ?
C15A N1 H1A 110.5(15) . . ?
C17 N1 H1A 111.8(14) . . ?
C19 N1 H1A 106.8(14) . . ?
C17A N1 H1A 105.9(16) . . ?
C19A N1 H1A 108.0(16) . . ?
O1 C1 C2 128.00(13) . . ?
O1 C1 C6 111.25(12) . . ?
C2 C1 C6 120.74(13) . . ?
C1 C2 C3 118.11(14) . . ?
C1 C2 H2 120.9 . . ?
C3 C2 H2 120.9 . . ?
C4 C3 C2 121.00(15) . . ?
C4 C3 H3 119.5 . . ?
C2 C3 H3 119.5 . . ?
C3 C4 C5 121.23(14) . . ?
C3 C4 H4 119.4 . . ?
C5 C4 H4 119.4 . . ?
C6 C5 C4 117.45(14) . . ?
C6 C5 H5 121.3 . . ?
C4 C5 H5 121.3 . . ?
O2 C6 C5 128.03(13) . . ?
O2 C6 C1 110.50(12) . . ?
C5 C6 C1 121.46(13) . . ?
C8 C7 C12 116.45(14) . . ?
C8 C7 B1 121.40(13) . . ?
C12 C7 B1 121.61(13) . . ?
C9 C8 C7 121.95(15) . . ?
C9 C8 H8 119.0 . . ?
C7 C8 H8 119.0 . . ?
C10 C9 C8 120.06(15) . . ?
C10 C9 H9 120.0 . . ?
C8 C9 H9 120.0 . . ?
C11 C10 C9 119.50(16) . . ?
C11 C10 H10 120.2 . . ?
C9 C10 H10 120.2 . . ?
C10 C11 C12 120.20(16) . . ?
C10 C11 H11 119.9 . . ?
C12 C11 H11 119.9 . . ?
C11 C12 C7 121.81(15) . . ?
C11 C12 H12 119.1 . . ?
C7 C12 H12 119.1 . . ?
C16 C13 C14 109.60(17) . . ?
C14A C13 C18A 115.3(11) . . ?
C16 C13 C18 109.22(16) . . ?
C14 C13 C18 108.01(16) . . ?
C14A C13 C16A 108.3(11) . . ?
C18A C13 C16A 106.6(16) . . ?
C16 C13 H13 110.0 . . ?
C14 C13 H13 110.0 . . ?
C18 C13 H13 110.0 . . ?
C13 C14 C15 109.35(16) . . ?
C13 C14 H14A 109.8 . . ?
C15 C14 H14A 109.8 . . ?
C13 C14 H14B 109.8 . . ?
C15 C14 H14B 109.8 . . ?
H14A C14 H14B 108.3 . . ?
N1 C15 C14 109.67(15) . . ?
N1 C15 H15A 109.7 . . ?
C14 C15 H15A 109.7 . . ?
N1 C15 H15B 109.7 . . ?
C14 C15 H15B 109.7 . . ?
H15A C15 H15B 108.2 . . ?
C13 C16 C17 109.66(15) . . ?
C13 C16 H16A 109.7 . . ?
C17 C16 H16A 109.7 . . ?
C13 C16 H16B 109.7 . . ?
C17 C16 H16B 109.7 . . ?
H16A C16 H16B 108.2 . . ?
N1 C17 C16 108.94(15) . . ?
N1 C17 H17A 109.9 . . ?
C16 C17 H17A 109.9 . . ?
N1 C17 H17B 109.9 . . ?
C16 C17 H17B 109.9 . . ?
H17A C17 H17B 108.3 . . ?
C19 C18 C13 109.38(15) . . ?
C19 C18 H18A 109.8 . . ?
C13 C18 H18A 109.8 . . ?
C19 C18 H18B 109.8 . . ?
C13 C18 H18B 109.8 . . ?
H18A C18 H18B 108.2 . . ?
N1 C19 C18 109.37(15) . . ?
N1 C19 H19A 109.8 . . ?
C18 C19 H19A 109.8 . . ?
N1 C19 H19B 109.8 . . ?
C18 C19 H19B 109.8 . . ?
H19A C19 H19B 108.2 . . ?
C13 C14A C15A 112.3(4) . . ?
C13 C14A H14C 109.1 . . ?
C15A C14A H14C 109.1 . . ?
C13 C14A H14D 109.1 . . ?
C15A C14A H14D 109.1 . . ?
H14C C14A H14D 107.9 . . ?
N1 C15A C14A 105.3(9) . . ?
N1 C15A H15C 110.7 . . ?
C14A C15A H15C 110.7 . . ?
N1 C15A H15D 110.7 . . ?
C14A C15A H15D 110.7 . . ?
H15C C15A H15D 108.8 . . ?
C17A C16A C13 111.4(12) . . ?
C17A C16A H16C 109.3 . . ?
C13 C16A H16C 109.3 . . ?
C17A C16A H16D 109.3 . . ?
C13 C16A H16D 109.3 . . ?
H16C C16A H16D 108.0 . . ?
N1 C17A C16A 104.0(12) . . ?
N1 C17A H17C 111.0 . . ?
C16A C17A H17C 111.0 . . ?
N1 C17A H17D 111.0 . . ?
C16A C17A H17D 111.0 . . ?
H17C C17A H17D 109.0 . . ?
C13 C18A C19A 105.0(12) . . ?
C13 C18A H18C 110.7 . . ?
C19A C18A H18C 110.7 . . ?
C13 C18A H18D 110.7 . . ?
C19A C18A H18D 110.7 . . ?
H18C C18A H18D 108.8 . . ?
N1 C19A C18A 111.6(12) . . ?
N1 C19A H19C 109.3 . . ?
C18A C19A H19C 109.3 . . ?
N1 C19A H19D 109.3 . . ?
C18A C19A H19D 109.3 . . ?
H19C C19A H19D 108.0 . . ?

loop_
_geom_bond_atom_site_label_1
_geom_bond_atom_site_label_2
_geom_bond_distance
_geom_bond_site_symmetry_2
_geom_bond_publ_flag
O1W H1WA 0.8700 . ?
O1W H1WB 0.8700 . ?
B1 O3 1.4576(19) . ?
B1 O1 1.5133(18) . ?
B1 O2 1.5286(17) . ?
B1 C7 1.609(2) . ?
O1 C1 1.3514(16) . ?
O2 C6 1.3620(17) . ?
O3 H3O 0.88(2) . ?
N1 C15 1.481(2) . ?
N1 C15A 1.494(10) . ?
N1 C17 1.499(2) . ?
N1 C19 1.501(2) . ?
N1 C17A 1.508(10) . ?
N1 C19A 1.522(10) . ?
N1 H1A 0.92(2) . ?
C1 C2 1.375(2) . ?
C1 C6 1.4043(19) . ?
C2 C3 1.398(2) . ?
C2 H2 0.9500 . ?
C3 C4 1.380(2) . ?
C3 H3 0.9500 . ?
C4 C5 1.401(2) . ?
C4 H4 0.9500 . ?
C5 C6 1.378(2) . ?
C5 H5 0.9500 . ?
C7 C8 1.395(2) . ?
C7 C12 1.396(2) . ?
C8 C9 1.390(2) . ?
C8 H8 0.9500 . ?
C9 C10 1.378(3) . ?
C9 H9 0.9500 . ?
C10 C11 1.375(3) . ?
C10 H10 0.9500 . ?
C11 C12 1.391(2) . ?
C11 H11 0.9500 . ?
C12 H12 0.9500 . ?
C13 C14A 1.3574(16) . ?
C13 C16 1.499(3) . ?
C13 C14 1.519(3) . ?
C13 C18A 1.527(10) . ?
C13 C18 1.535(2) . ?
C13 C16A 1.579(10) . ?
C13 H13 1.0000 . ?
C14 C15 1.521(3) . ?
C14 H14A 0.9900 . ?
C14 H14B 0.9900 . ?
C15 H15A 0.9900 . ?
C15 H15B 0.9900 . ?
C16 C17 1.534(3) . ?
C16 H16A 0.9900 . ?
C16 H16B 0.9900 . ?
C17 H17A 0.9900 . ?
C17 H17B 0.9900 . ?
C18 C19 1.518(3) . ?
C18 H18A 0.9900 . ?
C18 H18B 0.9900 . ?
C19 H19A 0.9900 . ?
C19 H19B 0.9900 . ?
C14A C15A 1.609(15) . ?
C14A H14C 0.9900 . ?
C14A H14D 0.9900 . ?
C15A H15C 0.9900 . ?
C15A H15D 0.9900 . ?
C16A C17A 1.578(17) . ?
C16A H16C 0.9900 . ?
C16A H16D 0.9900 . ?
C17A H17C 0.9900 . ?
C17A H17D 0.9900 . ?
C18A C19A 1.553(17) . ?
C18A H18C 0.9900 . ?
C18A H18D 0.9900 . ?
C19A H19C 0.9900 . ?
C19A H19D 0.9900 . ?

loop_
_geom_torsion_atom_site_label_1
_geom_torsion_atom_site_label_2
_geom_torsion_atom_site_label_3
_geom_torsion_atom_site_label_4
_geom_torsion
_geom_torsion_site_symmetry_1
_geom_torsion_site_symmetry_2
_geom_torsion_site_symmetry_3
_geom_torsion_site_symmetry_4
_geom_torsion_publ_flag
O3 B1 O1 C1 118.77(12) . . . . ?
O2 B1 O1 C1 3.09(14) . . . . ?
C7 B1 O1 C1 -115.65(12) . . . . ?
O3 B1 O2 C6 -115.81(12) . . . . ?
O1 B1 O2 C6 -2.42(14) . . . . ?
C7 B1 O2 C6 115.41(12) . . . . ?
B1 O1 C1 C2 177.99(15) . . . . ?
B1 O1 C1 C6 -2.74(16) . . . . ?
O1 C1 C2 C3 178.08(14) . . . . ?
C6 C1 C2 C3 -1.1(2) . . . . ?
C1 C2 C3 C4 0.1(2) . . . . ?
C2 C3 C4 C5 0.5(3) . . . . ?
C3 C4 C5 C6 0.1(2) . . . . ?
B1 O2 C6 C5 179.62(14) . . . . ?
B1 O2 C6 C1 0.97(15) . . . . ?
C4 C5 C6 O2 -179.66(14) . . . . ?
C4 C5 C6 C1 -1.1(2) . . . . ?
O1 C1 C6 O2 1.14(16) . . . . ?
C2 C1 C6 O2 -179.53(13) . . . . ?
O1 C1 C6 C5 -177.62(12) . . . . ?
C2 C1 C6 C5 1.7(2) . . . . ?
O3 B1 C7 C8 -146.17(13) . . . . ?
O1 B1 C7 C8 92.98(15) . . . . ?
O2 B1 C7 C8 -20.07(18) . . . . ?
O3 B1 C7 C12 42.52(19) . . . . ?
O1 B1 C7 C12 -78.34(17) . . . . ?
O2 B1 C7 C12 168.62(13) . . . . ?
C12 C7 C8 C9 0.6(2) . . . . ?
B1 C7 C8 C9 -171.16(14) . . . . ?
C7 C8 C9 C10 0.6(2) . . . . ?
C8 C9 C10 C11 -1.0(3) . . . . ?
C9 C10 C11 C12 0.3(3) . . . . ?
C10 C11 C12 C7 0.9(3) . . . . ?
C8 C7 C12 C11 -1.3(2) . . . . ?
B1 C7 C12 C11 170.41(16) . . . . ?
C16 C13 C14 C15 -56.7(2) . . . . ?
C18 C13 C14 C15 62.2(2) . . . . ?
C17 N1 C15 C14 63.2(2) . . . . ?
C19 N1 C15 C14 -57.6(2) . . . . ?
C13 C14 C15 N1 -4.5(3) . . . . ?
C14 C13 C16 C17 60.8(2) . . . . ?
C18 C13 C16 C17 -57.3(2) . . . . ?
C15 N1 C17 C16 -58.7(2) . . . . ?
C19 N1 C17 C16 63.5(2) . . . . ?
C13 C16 C17 N1 -3.3(3) . . . . ?
C16 C13 C18 C19 60.2(2) . . . . ?
C14 C13 C18 C19 -59.0(2) . . . . ?
C15 N1 C19 C18 60.7(2) . . . . ?
C17 N1 C19 C18 -60.7(2) . . . . ?
C13 C18 C19 N1 -0.8(3) . . . . ?
C18A C13 C14A C15A -58.8(16) . . . . ?
C16A C13 C14A C15A 60.4(16) . . . . ?
C17A N1 C15A C14A -65(2) . . . . ?
C19A N1 C15A C14A 62.1(19) . . . . ?
C13 C14A C15A N1 -3(2) . . . . ?
C14A C13 C16A C17A -56(2) . . . . ?
C18A C13 C16A C17A 68(2) . . . . ?
C15A N1 C17A C16A 68(2) . . . . ?
C19A N1 C17A C16A -52(2) . . . . ?
C13 C16A C17A N1 -7(3) . . . . ?
C14A C13 C18A C19A 53.4(19) . . . . ?
C16A C13 C18A C19A -66.7(19) . . . . ?
C15A N1 C19A C18A -68.3(16) . . . . ?
C17A N1 C19A C18A 53.6(19) . . . . ?
C13 C18A C19A N1 11(2) . . . . ?
